data_7036896
loop_
_publ_author_name
'Xue, Mingqiang'
'Zheng, Yu'
'Hong, Yubiao'
'Yao, Yingming'
'Xu, Fan'
'Zhang, Yong'
'Shen, Qi'

_publ_section_title
;
 Catalytic addition of amines to carbodiimides by
 bis(\b-diketiminate)lanthanide(ii) complexes and mechanistic studies.
;
_journal_issue 46
_journal_name_full 'Dalton transactions (Cambridge, England : 2003)'
_journal_page_first 20075
_journal_page_last 20086
_journal_paper_doi 10.1039/c5dt03674g
_journal_volume 44
_journal_year 2015
_chemical_formula_moiety 'C55 H71 N6 O1 Yb'
_chemical_formula_sum 'C55 H71 N6 O Yb'
_chemical_formula_weight 1005.22
_chemical_name_systematic
; 
 ? 
;
_space_group_IT_number 14
_symmetry_cell_setting monoclinic
_symmetry_space_group_name_Hall '-P 2yn'
_symmetry_space_group_name_H-M 'P 1 21/n 1'
_atom_sites_solution_hydrogens geom
_atom_sites_solution_primary direct
_atom_sites_solution_secondary difmap
_audit_creation_method SHELXL-97
_audit_update_record
;
2015-06-28 deposited with the CCDC.
2015-10-16 downloaded from the CCDC.
;
_cell_angle_alpha 90.00
_cell_angle_beta 101.0642(12)
_cell_angle_gamma 90.00
_cell_formula_units_Z 4
_cell_length_a 11.96635(13)
_cell_length_b 17.8687(2)
_cell_length_c 23.4143(3)
_cell_measurement_reflns_used 9498
_cell_measurement_temperature 293(2)
_cell_measurement_theta_max 73.1660
_cell_measurement_theta_min 3.8490
_cell_volume 4913.46(10)
_computing_cell_refinement CrystalClear
_computing_data_collection CrystalClear
_computing_data_reduction CrystalStructure
_computing_structure_refinement 'SHELXL-97 (Sheldrick, 1997)'
_computing_structure_solution 'SHELXS-97 (Sheldrick, 1990)'
_diffrn_ambient_temperature 293(2)
_diffrn_detector_area_resol_mean 10.4471
_diffrn_measured_fraction_theta_full 1.000
_diffrn_measured_fraction_theta_max 1.000
_diffrn_measurement_device_type 'Xcalibur, Atlas, Gemini'
_diffrn_measurement_method \w
_diffrn_radiation_monochromator graphite
_diffrn_radiation_source 'Enhance (Cu) X-ray Source'
_diffrn_radiation_type CuK\a
_diffrn_radiation_wavelength 1.54184
_diffrn_reflns_av_R_equivalents 0.0364
_diffrn_reflns_av_sigmaI/netI 0.0455
_diffrn_reflns_limit_h_max 8
_diffrn_reflns_limit_h_min -14
_diffrn_reflns_limit_k_max 21
_diffrn_reflns_limit_k_min -19
_diffrn_reflns_limit_l_max 27
_diffrn_reflns_limit_l_min -27
_diffrn_reflns_number 18788
_diffrn_reflns_theta_full 67.08
_diffrn_reflns_theta_max 67.08
_diffrn_reflns_theta_min 3.13
_exptl_absorpt_coefficient_mu 3.853
_exptl_absorpt_correction_T_max 1.00000
_exptl_absorpt_correction_T_min 0.13733
_exptl_absorpt_correction_type multi-scan
_exptl_absorpt_process_details 'CrysAlisPro, Agilent Technologies'
_exptl_crystal_colour 'metallic dark yellow'
_exptl_crystal_density_diffrn 1.359
_exptl_crystal_density_method 'not measured'
_exptl_crystal_description block
_exptl_crystal_F_000 2084
_exptl_crystal_size_max 0.2500
_exptl_crystal_size_mid 0.2000
_exptl_crystal_size_min 0.1700
_refine_diff_density_max 1.244
_refine_diff_density_min -0.654
_refine_diff_density_rms 0.075
_refine_ls_extinction_method none
_refine_ls_goodness_of_fit_ref 1.013
_refine_ls_hydrogen_treatment mixed
_refine_ls_matrix_type full
_refine_ls_number_parameters 576
_refine_ls_number_reflns 8774
_refine_ls_number_restraints 0
_refine_ls_restrained_S_all 1.013
_refine_ls_R_factor_all 0.0404
_refine_ls_R_factor_gt 0.0318
_refine_ls_shift/su_max 0.025
_refine_ls_shift/su_mean 0.000
_refine_ls_structure_factor_coef Fsqd
_refine_ls_weighting_details 'calc w=1/[\s^2^(Fo^2^)+(0.0433P)^2^+0.0000P] where P=(Fo^2^+2Fc^2^)/3'
_refine_ls_weighting_scheme calc
_refine_ls_wR_factor_gt 0.0775
_refine_ls_wR_factor_ref 0.0835
_reflns_number_gt 7389
_reflns_number_total 8774
_reflns_threshold_expression >2sigma(I)
_cod_data_source_file c5dt03674g2.cif
_cod_data_source_block e:\1\g131101a\g131101a
_cod_depositor_comments 'Adding full bibliography for 7036896--7036901.cif.'
_cod_original_cell_volume 4913.45(10)
_cod_original_sg_symbol_H-M 'P 21/n'
_cod_original_formula_sum 'C55 H71 N6 O1 Yb'
_cod_database_code 7036896

loop_
_symmetry_equiv_pos_as_xyz
'x, y, z'
'-x+1/2, y+1/2, -z+1/2'
'-x, -y, -z'
'x-1/2, -y-1/2, z-1/2'

loop_
_atom_site_label
_atom_site_type_symbol
_atom_site_fract_x
_atom_site_fract_y
_atom_site_fract_z
_atom_site_U_iso_or_equiv
_atom_site_adp_type
_atom_site_occupancy
_atom_site_symmetry_multiplicity
_atom_site_calc_flag
_atom_site_refinement_flags
Yb1 Yb 0.766684(12) 0.763587(9) 0.588601(6) 0.02415(6) Uani 1 1 d .
O1 O 1.0720(2) 0.58611(14) 0.68508(12) 0.0456(6) Uani 1 1 d .
N1 N 0.8604(2) 0.88090(14) 0.59237(11) 0.0288(5) Uani 1 1 d .
N2 N 0.7688(2) 0.78945(17) 0.48976(12) 0.0340(6) Uani 1 1 d .
N3 N 0.5967(2) 0.81930(15) 0.60483(12) 0.0309(6) Uani 1 1 d .
N4 N 0.6313(2) 0.66597(15) 0.56979(12) 0.0308(6) Uani 1 1 d .
N5 N 0.9428(2) 0.70243(15) 0.61051(11) 0.0290(5) Uani 1 1 d .
N6 N 0.8403(2) 0.71371(15) 0.68015(11) 0.0281(5) Uani 1 1 d .
C1 C 0.8218(3) 1.0161(2) 0.57518(18) 0.0479(9) Uani 1 1 d .
H1A H 0.8555 1.0201 0.6157 0.072 Uiso 1 1 calc R
H1B H 0.7494 1.0411 0.5680 0.072 Uiso 1 1 calc R
H1C H 0.8711 1.0390 0.5523 0.072 Uiso 1 1 calc R
C2 C 0.8052(3) 0.93465(19) 0.55874(15) 0.0340(7) Uani 1 1 d .
C3 C 0.7251(3) 0.9181(2) 0.50768(15) 0.0390(8) Uani 1 1 d .
H3 H 0.6702 0.9547 0.4959 0.047 Uiso 1 1 calc R
C4 C 0.7168(3) 0.8548(2) 0.47273(15) 0.0376(8) Uani 1 1 d .
C5 C 0.6420(3) 0.8614(3) 0.41248(17) 0.0568(11) Uani 1 1 d .
H5A H 0.6878 0.8763 0.3850 0.085 Uiso 1 1 calc R
H5B H 0.5838 0.8981 0.4133 0.085 Uiso 1 1 calc R
H5C H 0.6073 0.8139 0.4012 0.085 Uiso 1 1 calc R
C6 C 0.9575(3) 0.89902(17) 0.63654(15) 0.0317(7) Uani 1 1 d .
C7 C 1.0588(3) 0.92675(19) 0.62344(16) 0.0383(8) Uani 1 1 d .
C8 C 1.1520(3) 0.9364(2) 0.66905(19) 0.0501(10) Uani 1 1 d .
H8 H 1.2198 0.9551 0.6610 0.060 Uiso 1 1 calc R
C9 C 1.1456(3) 0.9189(2) 0.72524(19) 0.0543(11) Uani 1 1 d .
H9 H 1.2092 0.9248 0.7547 0.065 Uiso 1 1 calc R
C10 C 1.0454(3) 0.8927(2) 0.73822(17) 0.0483(9) Uani 1 1 d .
H10 H 1.0404 0.8815 0.7765 0.058 Uiso 1 1 calc R
C11 C 0.9517(3) 0.88297(18) 0.69370(15) 0.0354(7) Uani 1 1 d .
H11 H 0.8837 0.8654 0.7024 0.043 Uiso 1 1 calc R
C12 C 1.0729(3) 0.9447(2) 0.56234(18) 0.0501(10) Uani 1 1 d .
H12A H 1.0703 0.9980 0.5568 0.075 Uiso 1 1 calc R
H12B H 1.0125 0.9218 0.5351 0.075 Uiso 1 1 calc R
H12C H 1.1448 0.9259 0.5563 0.075 Uiso 1 1 calc R
C13 C 0.7904(3) 0.7391(2) 0.44594(15) 0.0369(8) Uani 1 1 d .
C14 C 0.8620(3) 0.7583(2) 0.40692(16) 0.0429(8) Uani 1 1 d .
C15 C 0.8874(4) 0.7041(3) 0.36881(18) 0.0562(11) Uani 1 1 d .
H15 H 0.9333 0.7171 0.3425 0.067 Uiso 1 1 calc R
C16 C 0.8470(4) 0.6319(3) 0.36849(19) 0.0622(12) Uani 1 1 d .
H16 H 0.8666 0.5966 0.3429 0.075 Uiso 1 1 calc R
C17 C 0.7772(4) 0.6127(3) 0.40653(19) 0.0606(12) Uani 1 1 d .
H17 H 0.7489 0.5642 0.4066 0.073 Uiso 1 1 calc R
C18 C 0.7489(3) 0.6656(2) 0.44478(16) 0.0466(9) Uani 1 1 d .
H18 H 0.7014 0.6521 0.4702 0.056 Uiso 1 1 calc R
C19 C 0.9171(3) 0.8346(2) 0.40774(18) 0.0531(10) Uani 1 1 d .
H19A H 0.9920 0.8295 0.3991 0.080 Uiso 1 1 calc R
H19B H 0.9223 0.8567 0.4455 0.080 Uiso 1 1 calc R
H19C H 0.8718 0.8661 0.3790 0.080 Uiso 1 1 calc R
C20 C 0.4380(3) 0.8821(2) 0.53912(19) 0.0524(10) Uani 1 1 d .
H20A H 0.3799 0.8813 0.5623 0.079 Uiso 1 1 calc R
H20B H 0.4033 0.8785 0.4987 0.079 Uiso 1 1 calc R
H20C H 0.4801 0.9280 0.5459 0.079 Uiso 1 1 calc R
C21 C 0.5178(3) 0.8166(2) 0.55570(15) 0.0347(7) Uani 1 1 d .
C22 C 0.5035(3) 0.7562(2) 0.51751(16) 0.0390(8) Uani 1 1 d .
H22 H 0.4636 0.7659 0.4801 0.047 Uiso 1 1 calc R
C23 C 0.5425(3) 0.6818(2) 0.52865(15) 0.0365(7) Uani 1 1 d .
C24 C 0.4810(3) 0.6217(2) 0.48983(19) 0.0551(11) Uani 1 1 d .
H24A H 0.5280 0.5779 0.4922 0.083 Uiso 1 1 calc R
H24B H 0.4644 0.6394 0.4504 0.083 Uiso 1 1 calc R
H24C H 0.4111 0.6096 0.5021 0.083 Uiso 1 1 calc R
C25 C 0.5775(3) 0.86798(18) 0.65021(15) 0.0323(7) Uani 1 1 d .
C26 C 0.4865(3) 0.8553(2) 0.67958(17) 0.0420(8) Uani 1 1 d .
C27 C 0.4761(3) 0.9019(3) 0.72543(18) 0.0522(10) Uani 1 1 d .
H27 H 0.4158 0.8944 0.7446 0.063 Uiso 1 1 calc R
C28 C 0.5518(4) 0.9591(3) 0.74381(19) 0.0585(11) Uani 1 1 d .
H28 H 0.5419 0.9898 0.7745 0.070 Uiso 1 1 calc R
C29 C 0.6420(4) 0.9701(2) 0.7163(2) 0.0559(11) Uani 1 1 d .
H29 H 0.6947 1.0078 0.7288 0.067 Uiso 1 1 calc R
C30 C 0.6541(3) 0.9249(2) 0.66985(17) 0.0410(8) Uani 1 1 d .
H30 H 0.7151 0.9330 0.6513 0.049 Uiso 1 1 calc R
C31 C 0.4035(4) 0.7924(3) 0.6636(2) 0.0608(11) Uani 1 1 d .
H31A H 0.3510 0.7917 0.6899 0.091 Uiso 1 1 calc R
H31B H 0.4440 0.7457 0.6662 0.091 Uiso 1 1 calc R
H31C H 0.3624 0.7994 0.6245 0.091 Uiso 1 1 calc R
C32 C 0.6509(3) 0.59064(18) 0.59083(14) 0.0332(7) Uani 1 1 d .
C33 C 0.5740(3) 0.5522(2) 0.61816(17) 0.0439(9) Uani 1 1 d .
C34 C 0.6059(4) 0.4818(2) 0.64125(18) 0.0546(10) Uani 1 1 d .
H34 H 0.5556 0.4555 0.6595 0.066 Uiso 1 1 calc R
C35 C 0.7089(4) 0.4500(2) 0.63796(19) 0.0583(11) Uani 1 1 d .
H35 H 0.7278 0.4031 0.6541 0.070 Uiso 1 1 calc R
C36 C 0.7840(4) 0.4879(2) 0.61067(18) 0.0493(9) Uani 1 1 d .
H36 H 0.8538 0.4667 0.6080 0.059 Uiso 1 1 calc R
C37 C 0.7545(3) 0.5576(2) 0.58730(15) 0.0376(8) Uani 1 1 d .
H37 H 0.8051 0.5831 0.5687 0.045 Uiso 1 1 calc R
C38 C 0.4618(4) 0.5838(3) 0.6259(2) 0.0673(13) Uani 1 1 d .
H38A H 0.4016 0.5611 0.5984 0.101 Uiso 1 1 calc R
H38B H 0.4613 0.6369 0.6196 0.101 Uiso 1 1 calc R
H38C H 0.4507 0.5737 0.6647 0.101 Uiso 1 1 calc R
C39 C 0.9357(2) 0.68938(17) 0.66519(14) 0.0273(6) Uani 1 1 d .
C40 C 1.0306(3) 0.6523(2) 0.70941(15) 0.0374(8) Uani 1 1 d .
H40 H 0.9992 0.6376 0.7434 0.045 Uiso 1 1 calc R
C41 C 1.1355(3) 0.7015(2) 0.73022(18) 0.0469(9) Uani 1 1 d .
H41A H 1.1418 0.7403 0.7020 0.056 Uiso 1 1 calc R
H41B H 1.1324 0.7246 0.7673 0.056 Uiso 1 1 calc R
C42 C 1.2343(4) 0.6467(3) 0.7359(3) 0.0798(16) Uani 1 1 d .
H42A H 1.2876 0.6621 0.7117 0.096 Uiso 1 1 calc R
H42B H 1.2744 0.6437 0.7760 0.096 Uiso 1 1 calc R
C43 C 1.1830(4) 0.5750(3) 0.7166(3) 0.0809(17) Uani 1 1 d .
H43A H 1.2285 0.5501 0.6921 0.097 Uiso 1 1 calc R
H43B H 1.1808 0.5433 0.7500 0.097 Uiso 1 1 calc R
C44 C 1.0435(3) 0.68401(19) 0.58547(15) 0.0332(7) Uani 1 1 d .
H44 H 1.1076 0.6750 0.6176 0.040 Uiso 1 1 calc R
C45 C 1.0733(3) 0.7502(2) 0.55075(17) 0.0390(8) Uani 1 1 d .
H45A H 1.0928 0.7925 0.5767 0.047 Uiso 1 1 calc R
H45B H 1.0070 0.7639 0.5219 0.047 Uiso 1 1 calc R
C46 C 1.1729(3) 0.7340(2) 0.51992(18) 0.0469(9) Uani 1 1 d .
H46A H 1.1833 0.7763 0.4955 0.056 Uiso 1 1 calc R
H46B H 1.2422 0.7280 0.5488 0.056 Uiso 1 1 calc R
C47 C 1.1521(3) 0.6640(3) 0.48289(18) 0.0515(10) Uani 1 1 d .
H47A H 1.0881 0.6721 0.4512 0.062 Uiso 1 1 calc R
H47B H 1.2186 0.6533 0.4663 0.062 Uiso 1 1 calc R
C48 C 1.1274(3) 0.5979(2) 0.51902(19) 0.0529(10) Uani 1 1 d .
H48A H 1.1939 0.5873 0.5487 0.063 Uiso 1 1 calc R
H48B H 1.1118 0.5541 0.4943 0.063 Uiso 1 1 calc R
C49 C 1.0248(3) 0.6135(2) 0.54815(17) 0.0416(8) Uani 1 1 d .
H49A H 0.9568 0.6194 0.5184 0.050 Uiso 1 1 calc R
H49B H 1.0132 0.5712 0.5723 0.050 Uiso 1 1 calc R
C50 C 0.8078(3) 0.69336(18) 0.73582(13) 0.0302(7) Uani 1 1 d .
H50 H 0.8330 0.6419 0.7453 0.036 Uiso 1 1 calc R
C51 C 0.8601(3) 0.7432(2) 0.78667(16) 0.0457(9) Uani 1 1 d .
H51A H 0.8369 0.7946 0.7780 0.055 Uiso 1 1 calc R
H51B H 0.9424 0.7409 0.7921 0.055 Uiso 1 1 calc R
C52 C 0.8224(4) 0.7185(3) 0.84324(17) 0.0623(12) Uani 1 1 d .
H52A H 0.8507 0.6685 0.8536 0.075 Uiso 1 1 calc R
H52B H 0.8549 0.7521 0.8746 0.075 Uiso 1 1 calc R
C53 C 0.6938(4) 0.7191(3) 0.83587(18) 0.0569(11) Uani 1 1 d .
H53A H 0.6721 0.7001 0.8710 0.068 Uiso 1 1 calc R
H53B H 0.6662 0.7701 0.8300 0.068 Uiso 1 1 calc R
C54 C 0.6399(3) 0.6718(3) 0.78491(18) 0.0512(10) Uani 1 1 d .
H54A H 0.5577 0.6763 0.7793 0.061 Uiso 1 1 calc R
H54B H 0.6597 0.6197 0.7931 0.061 Uiso 1 1 calc R
C55 C 0.6796(3) 0.6956(2) 0.72893(16) 0.0435(9) Uani 1 1 d .
H55A H 0.6459 0.6626 0.6974 0.052 Uiso 1 1 calc R
H55B H 0.6530 0.7460 0.7186 0.052 Uiso 1 1 calc R

loop_
_atom_site_aniso_label
_atom_site_aniso_U_11
_atom_site_aniso_U_22
_atom_site_aniso_U_33
_atom_site_aniso_U_23
_atom_site_aniso_U_13
_atom_site_aniso_U_12
Yb1 0.02194(9) 0.02674(10) 0.02373(9) -0.00057(6) 0.00429(6) -0.00094(6)
O1 0.0445(13) 0.0351(13) 0.0586(17) 0.0092(12) 0.0135(12) 0.0094(11)
N1 0.0286(12) 0.0284(13) 0.0293(14) 0.0024(11) 0.0053(11) -0.0018(10)
N2 0.0294(13) 0.0446(16) 0.0278(14) -0.0012(12) 0.0051(11) -0.0039(12)
N3 0.0279(12) 0.0331(14) 0.0325(14) -0.0024(12) 0.0076(11) -0.0003(11)
N4 0.0275(12) 0.0326(15) 0.0330(14) -0.0063(11) 0.0073(11) -0.0042(11)
N5 0.0251(12) 0.0323(14) 0.0300(14) -0.0010(11) 0.0058(11) 0.0020(10)
N6 0.0274(12) 0.0312(13) 0.0252(13) 0.0014(11) 0.0042(10) 0.0014(10)
C1 0.053(2) 0.0326(19) 0.059(2) 0.0076(17) 0.0111(19) 0.0005(16)
C2 0.0350(16) 0.0348(18) 0.0343(18) 0.0032(14) 0.0119(14) 0.0005(13)
C3 0.0341(17) 0.044(2) 0.0390(19) 0.0109(16) 0.0064(15) 0.0066(14)
C4 0.0299(15) 0.052(2) 0.0304(17) 0.0078(16) 0.0037(14) -0.0026(15)
C5 0.051(2) 0.076(3) 0.039(2) 0.009(2) -0.0038(19) 0.007(2)
C6 0.0326(15) 0.0250(16) 0.0357(18) -0.0029(13) 0.0021(14) -0.0035(12)
C7 0.0391(17) 0.0290(17) 0.047(2) -0.0027(15) 0.0082(16) -0.0087(14)
C8 0.0387(19) 0.046(2) 0.063(3) -0.006(2) 0.0039(19) -0.0113(16)
C9 0.046(2) 0.059(3) 0.050(2) -0.012(2) -0.0103(19) -0.0068(18)
C10 0.060(2) 0.045(2) 0.036(2) -0.0069(17) -0.0002(18) 0.0023(18)
C11 0.0386(17) 0.0305(17) 0.0366(18) -0.0049(14) 0.0057(15) -0.0002(13)
C12 0.048(2) 0.047(2) 0.058(3) 0.0059(19) 0.0181(19) -0.0103(17)
C13 0.0351(17) 0.051(2) 0.0234(16) -0.0029(15) 0.0025(14) -0.0064(15)
C14 0.0407(18) 0.060(2) 0.0276(17) -0.0046(16) 0.0064(15) -0.0060(16)
C15 0.056(2) 0.078(3) 0.039(2) -0.014(2) 0.0186(19) -0.016(2)
C16 0.067(3) 0.078(3) 0.043(2) -0.029(2) 0.014(2) -0.010(2)
C17 0.070(3) 0.062(3) 0.051(3) -0.021(2) 0.016(2) -0.023(2)
C18 0.050(2) 0.058(2) 0.0339(19) -0.0109(17) 0.0135(17) -0.0159(18)
C19 0.050(2) 0.066(3) 0.047(2) 0.003(2) 0.0170(19) -0.0134(19)
C20 0.048(2) 0.052(2) 0.053(2) 0.0029(19) 0.0008(19) 0.0165(18)
C21 0.0270(15) 0.0394(18) 0.0386(18) 0.0034(15) 0.0088(14) 0.0023(13)
C22 0.0340(17) 0.050(2) 0.0309(18) -0.0005(15) -0.0001(14) 0.0030(15)
C23 0.0333(16) 0.0439(19) 0.0323(18) -0.0075(15) 0.0063(14) -0.0033(14)
C24 0.043(2) 0.059(3) 0.056(3) -0.017(2) -0.0086(19) -0.0049(18)
C25 0.0285(14) 0.0321(17) 0.0364(18) -0.0028(14) 0.0064(14) 0.0061(13)
C26 0.0331(17) 0.049(2) 0.045(2) -0.0055(17) 0.0126(16) 0.0071(15)
C27 0.0419(19) 0.071(3) 0.045(2) -0.008(2) 0.0129(18) 0.0129(19)
C28 0.056(2) 0.067(3) 0.051(2) -0.022(2) 0.010(2) 0.015(2)
C29 0.055(2) 0.046(2) 0.066(3) -0.023(2) 0.010(2) -0.0017(18)
C30 0.0362(17) 0.040(2) 0.049(2) -0.0071(16) 0.0141(16) 0.0011(14)
C31 0.051(2) 0.070(3) 0.067(3) -0.013(2) 0.026(2) -0.016(2)
C32 0.0383(17) 0.0304(17) 0.0301(17) -0.0070(13) 0.0048(14) -0.0064(13)
C33 0.0444(19) 0.042(2) 0.047(2) -0.0046(17) 0.0117(17) -0.0128(16)
C34 0.073(3) 0.045(2) 0.050(2) 0.0017(19) 0.022(2) -0.020(2)
C35 0.086(3) 0.036(2) 0.050(2) 0.0026(18) 0.005(2) -0.001(2)
C36 0.058(2) 0.041(2) 0.047(2) -0.0042(18) 0.0061(19) 0.0076(18)
C37 0.0436(18) 0.0324(18) 0.0385(19) -0.0026(15) 0.0123(16) -0.0019(14)
C38 0.050(2) 0.066(3) 0.093(4) -0.007(3) 0.033(2) -0.015(2)
C39 0.0261(14) 0.0237(15) 0.0322(16) -0.0006(12) 0.0060(13) -0.0010(11)
C40 0.0338(16) 0.043(2) 0.0367(18) 0.0107(15) 0.0113(15) 0.0092(14)
C41 0.0340(17) 0.058(2) 0.046(2) -0.0050(19) 0.0002(16) 0.0040(17)
C42 0.037(2) 0.084(4) 0.112(5) 0.005(3) -0.004(3) 0.012(2)
C43 0.049(2) 0.066(3) 0.122(5) 0.018(3) 0.002(3) 0.026(2)
C44 0.0253(14) 0.0376(18) 0.0375(18) -0.0030(14) 0.0075(14) 0.0050(13)
C45 0.0354(17) 0.043(2) 0.042(2) -0.0019(16) 0.0161(16) -0.0003(14)
C46 0.0342(18) 0.061(2) 0.050(2) -0.0025(19) 0.0185(17) -0.0059(16)
C47 0.0413(19) 0.074(3) 0.044(2) -0.012(2) 0.0213(17) 0.0025(19)
C48 0.048(2) 0.056(2) 0.058(3) -0.017(2) 0.021(2) 0.0071(18)
C49 0.0390(18) 0.043(2) 0.046(2) -0.0084(16) 0.0177(16) -0.0003(15)
C50 0.0330(15) 0.0337(18) 0.0251(16) 0.0036(13) 0.0087(13) 0.0022(13)
C51 0.0407(19) 0.067(3) 0.0295(18) -0.0051(17) 0.0070(16) -0.0117(17)
C52 0.060(3) 0.099(4) 0.0284(19) -0.005(2) 0.0093(19) -0.012(2)
C53 0.057(2) 0.082(3) 0.038(2) 0.000(2) 0.0246(19) -0.005(2)
C54 0.0411(19) 0.067(3) 0.052(2) 0.005(2) 0.0227(18) -0.0067(18)
C55 0.0340(17) 0.063(3) 0.0352(19) -0.0045(17) 0.0106(15) -0.0046(16)

loop_
_atom_type_symbol
_atom_type_description
_atom_type_scat_dispersion_real
_atom_type_scat_dispersion_imag
_atom_type_scat_source
C C 0.0181 0.0091 'International Tables Vol C Tables 4.2.6.8 and 6.1.1.4'
H H 0.0000 0.0000 'International Tables Vol C Tables 4.2.6.8 and 6.1.1.4'
N N 0.0311 0.0180 'International Tables Vol C Tables 4.2.6.8 and 6.1.1.4'
O O 0.0492 0.0322 'International Tables Vol C Tables 4.2.6.8 and 6.1.1.4'
Yb Yb -7.2108 4.4329 'International Tables Vol C Tables 4.2.6.8 and 6.1.1.4'

loop_
_geom_angle_atom_site_label_1
_geom_angle_atom_site_label_2
_geom_angle_atom_site_label_3
_geom_angle
N6 Yb1 N5 56.99(9)
N6 Yb1 N3 101.43(9)
N5 Yb1 N3 158.25(9)
N6 Yb1 N4 90.78(9)
N5 Yb1 N4 104.60(9)
N3 Yb1 N4 76.14(9)
N6 Yb1 N2 154.28(9)
N5 Yb1 N2 97.31(9)
N3 Yb1 N2 104.28(9)
N4 Yb1 N2 95.60(9)
N6 Yb1 N1 102.20(9)
N5 Yb1 N1 90.30(9)
N3 Yb1 N1 92.12(9)
N4 Yb1 N1 164.10(9)
N2 Yb1 N1 76.69(10)
N6 Yb1 C39 28.62(9)
N5 Yb1 C39 28.37(9)
N3 Yb1 C39 129.98(9)
N4 Yb1 C39 99.00(9)
N2 Yb1 C39 125.68(9)
N1 Yb1 C39 96.77(9)
N6 Yb1 C21 121.59(9)
N5 Yb1 C21 170.06(9)
N3 Yb1 C21 24.26(9)
N4 Yb1 C21 65.48(9)
N2 Yb1 C21 83.50(9)
N1 Yb1 C21 99.51(9)
C39 Yb1 C21 149.35(9)
N6 Yb1 C4 166.74(9)
N5 Yb1 C4 116.60(9)
N3 Yb1 C4 83.84(9)
N4 Yb1 C4 102.34(9)
N2 Yb1 C4 23.66(10)
N1 Yb1 C4 65.21(9)
C39 Yb1 C4 143.73(9)
C21 Yb1 C4 66.91(9)
N6 Yb1 C23 111.86(9)
N5 Yb1 C23 122.44(9)
N3 Yb1 C23 65.14(9)
N4 Yb1 C23 22.62(10)
N2 Yb1 C23 79.77(9)
N1 Yb1 C23 141.78(9)
C39 Yb1 C23 121.44(9)
C21 Yb1 C23 47.85(9)
C4 Yb1 C23 81.40(9)
N6 Yb1 C2 121.52(9)
N5 Yb1 C2 109.48(9)
N3 Yb1 C2 78.25(9)
N4 Yb1 C2 142.13(9)
N2 Yb1 C2 64.46(10)
N1 Yb1 C2 22.08(8)
C39 Yb1 C2 118.84(8)
C21 Yb1 C2 79.87(9)
C4 Yb1 C2 47.20(9)
C23 Yb1 C2 119.70(9)
C43 O1 C40 105.7(3)
C2 N1 C6 120.2(3)
C2 N1 Yb1 116.0(2)
C6 N1 Yb1 122.51(19)
C4 N2 C13 118.1(3)
C4 N2 Yb1 111.6(2)
C13 N2 Yb1 128.2(2)
C21 N3 C25 118.3(3)
C21 N3 Yb1 109.5(2)
C25 N3 Yb1 130.1(2)
C23 N4 C32 120.4(3)
C23 N4 Yb1 113.9(2)
C32 N4 Yb1 124.53(19)
C39 N5 C44 123.7(3)
C39 N5 Yb1 94.16(18)
C44 N5 Yb1 141.9(2)
C39 N6 C50 122.5(3)
C39 N6 Yb1 94.28(19)
C50 N6 Yb1 142.13(19)
N1 C2 C3 121.9(3)
N1 C2 C1 121.2(3)
C3 C2 C1 116.9(3)
N1 C2 Yb1 41.94(15)
C3 C2 Yb1 83.2(2)
C1 C2 Yb1 152.4(2)
C4 C3 C2 128.9(3)
N2 C4 C3 123.7(3)
N2 C4 C5 119.8(3)
C3 C4 C5 116.5(3)
N2 C4 Yb1 44.76(16)
C3 C4 Yb1 86.2(2)
C5 C4 Yb1 145.6(3)
C11 C6 C7 119.6(3)
C11 C6 N1 117.7(3)
C7 C6 N1 122.5(3)
C6 C7 C8 118.3(4)
C6 C7 C12 123.0(3)
C8 C7 C12 118.7(3)
C9 C8 C7 121.5(4)
C8 C9 C10 120.2(4)
C9 C10 C11 119.3(4)
C10 C11 C6 121.1(3)
C18 C13 C14 118.1(3)
C18 C13 N2 119.5(3)
C14 C13 N2 122.0(3)
C15 C14 C13 118.8(4)
C15 C14 C19 119.2(4)
C13 C14 C19 121.9(3)
C16 C15 C14 122.4(4)
C15 C16 C17 119.1(4)
C16 C17 C18 120.0(4)
C17 C18 C13 121.4(4)
N3 C21 C22 123.9(3)
N3 C21 C20 119.8(3)
C22 C21 C20 116.2(3)
N3 C21 Yb1 46.26(15)
C22 C21 Yb1 85.1(2)
C20 C21 Yb1 146.6(3)
C21 C22 C23 127.9(3)
N4 C23 C22 121.7(3)
N4 C23 C24 121.4(3)
C22 C23 C24 116.9(3)
N4 C23 Yb1 43.49(16)
C22 C23 Yb1 82.4(2)
C24 C23 Yb1 151.6(2)
C30 C25 C26 118.5(3)
C30 C25 N3 120.3(3)
C26 C25 N3 121.0(3)
C27 C26 C25 118.3(4)
C27 C26 C31 119.4(4)
C25 C26 C31 122.3(3)
C28 C27 C26 122.5(4)
C27 C28 C29 119.3(4)
C28 C29 C30 119.6(4)
C29 C30 C25 121.8(4)
C37 C32 C33 119.4(3)
C37 C32 N4 117.8(3)
C33 C32 N4 122.7(3)
C34 C33 C32 117.8(4)
C34 C33 C38 118.5(4)
C32 C33 C38 123.6(4)
C35 C34 C33 122.3(4)
C36 C35 C34 119.7(4)
C35 C36 C37 119.2(4)
C36 C37 C32 121.6(4)
N5 C39 N6 114.6(3)
N5 C39 C40 123.7(3)
N6 C39 C40 121.7(3)
N5 C39 Yb1 57.47(15)
N6 C39 Yb1 57.11(16)
C40 C39 Yb1 176.9(2)
O1 C40 C41 105.9(3)
O1 C40 C39 110.7(3)
C41 C40 C39 115.0(3)
C42 C41 C40 103.6(3)
C43 C42 C41 105.3(3)
O1 C43 C42 109.8(4)
N5 C44 C45 109.5(3)
N5 C44 C49 111.8(3)
C45 C44 C49 111.2(3)
C44 C45 C46 112.9(3)
C47 C46 C45 111.5(3)
C48 C47 C46 110.7(3)
C47 C48 C49 111.3(3)
C44 C49 C48 111.2(3)
N6 C50 C55 109.4(3)
N6 C50 C51 114.1(3)
C55 C50 C51 108.9(3)
C50 C51 C52 111.2(3)
C53 C52 C51 111.0(4)
C54 C53 C52 111.0(4)
C53 C54 C55 111.5(3)
C50 C55 C54 112.0(3)

loop_
_geom_bond_atom_site_label_1
_geom_bond_atom_site_label_2
_geom_bond_distance
Yb1 N6 2.332(3)
Yb1 N5 2.342(2)
Yb1 N3 2.360(3)
Yb1 N4 2.363(2)
Yb1 N2 2.365(3)
Yb1 N1 2.371(3)
Yb1 C39 2.770(3)
Yb1 C21 3.079(3)
Yb1 C4 3.123(3)
Yb1 C23 3.140(3)
Yb1 C2 3.189(3)
O1 C43 1.404(5)
O1 C40 1.442(4)
N1 C2 1.334(4)
N1 C6 1.437(4)
N2 C4 1.348(5)
N2 C13 1.425(5)
N3 C21 1.342(4)
N3 C25 1.425(4)
N4 C23 1.321(4)
N4 C32 1.437(4)
N5 C39 1.320(4)
N5 C44 1.475(4)
N6 C39 1.330(4)
N6 C50 1.475(4)
C1 C2 1.509(5)
C2 C3 1.413(5)
C3 C4 1.388(5)
C4 C5 1.523(5)
C6 C11 1.384(5)
C6 C7 1.397(5)
C7 C8 1.399(5)
C7 C12 1.507(5)
C8 C9 1.368(6)
C9 C10 1.375(6)
C10 C11 1.388(5)
C13 C18 1.402(5)
C13 C14 1.410(5)
C14 C15 1.389(6)
C14 C19 1.513(6)
C15 C16 1.377(7)
C16 C17 1.376(6)
C17 C18 1.389(6)
C20 C21 1.513(5)
C21 C22 1.391(5)
C22 C23 1.417(5)
C23 C24 1.504(5)
C25 C30 1.387(5)
C25 C26 1.414(5)
C26 C27 1.383(5)
C26 C31 1.500(6)
C27 C28 1.377(6)
C28 C29 1.374(6)
C29 C30 1.384(5)
C32 C37 1.390(5)
C32 C33 1.398(5)
C33 C34 1.392(6)
C33 C38 1.500(6)
C34 C35 1.373(6)
C35 C36 1.376(6)
C36 C37 1.379(5)
C39 C40 1.533(4)
C40 C41 1.533(5)
C41 C42 1.520(6)
C42 C43 1.456(7)
C44 C45 1.516(5)
C44 C49 1.525(5)
C45 C46 1.535(5)
C46 C47 1.516(6)
C47 C48 1.515(6)
C48 C49 1.540(5)
C50 C55 1.513(4)
C50 C51 1.522(5)
C51 C52 1.543(5)
C52 C53 1.516(6)
C53 C54 1.503(6)
C54 C55 1.537(5)
